data_4304094
loop_
_publ_author_name
'Joanna K. Day'
'Christopher Bresner'
'Natalie D. Coombs'
'Ian A. Fallis'
'Li-Ling Ooi'
'Simon Aldridge'

_publ_section_title
;
Colorimetric Fluoride Ion Sensing by Polyborylated Ferrocenes: Structural
Influences on Thermodynamics and Kinetics
;
_journal_name_full 'Inorganic Chemistry'
_journal_page_first 793
_journal_page_last 804
_journal_paper_doi 10.1021/ic701494p
_journal_volume 47
_journal_year 2008
_chemical_absolute_configuration syn
_chemical_formula_moiety 'C20 H25 B Fe O2'
_chemical_formula_sum 'C20 H25 B Fe O2'
_chemical_formula_weight 364.06
_chemical_name_common sa0517
_chemical_name_systematic
;
 ?
;
_space_group_IT_number 77
_symmetry_cell_setting tetragonal
_symmetry_space_group_name_Hall 'P 4c'
_symmetry_space_group_name_H-M 'P 42'
_atom_sites_solution_hydrogens geom
_atom_sites_solution_primary direct
_atom_sites_solution_secondary difmap
_audit_creation_method SHELXL-97
_cell_angle_alpha 90.00
_cell_angle_beta 90.00
_cell_angle_gamma 90.00
_cell_formula_units_Z 4
_cell_length_a 16.8050(16)
_cell_length_b 16.8050(16)
_cell_length_c 6.3272(4)
_cell_measurement_reflns_used 4039
_cell_measurement_temperature 150(2)
_cell_measurement_theta_max 27.485
_cell_measurement_theta_min 2.753
_cell_volume 1786.9(3)
_computing_cell_refinement 'HKL Scalepack (Otwinowski & Minor 1997)'
_computing_data_collection 'Collect (Nonius BV, 1997-2000)'
_computing_data_reduction 'HKL Denzo and Scalepack (Otwinowski & Minor 1997)'
_computing_molecular_graphics 'Ortep-3 for Windows (Farrugia, 1999)'
_computing_publication_material 'WinGX publication routines (Farrugia, 1999)'
_computing_structure_refinement 'SHELXL-97 (Sheldrick, 1997)'
_computing_structure_solution 'Sir-92 (A.Altomare et al. 1992)'
_diffrn_ambient_temperature 150(2)
_diffrn_measured_fraction_theta_full 0.996
_diffrn_measured_fraction_theta_max 0.996
_diffrn_measurement_device_type KappaCCD
_diffrn_measurement_method CCD
_diffrn_radiation_monochromator graphite
_diffrn_radiation_source 'fine-focus sealed tube'
_diffrn_radiation_type MoK\a
_diffrn_radiation_wavelength 0.71073
_diffrn_reflns_av_R_equivalents 0.0735
_diffrn_reflns_av_sigmaI/netI 0.1266
_diffrn_reflns_limit_h_max 21
_diffrn_reflns_limit_h_min -18
_diffrn_reflns_limit_k_max 20
_diffrn_reflns_limit_k_min -16
_diffrn_reflns_limit_l_max 7
_diffrn_reflns_limit_l_min -5
_diffrn_reflns_number 5706
_diffrn_reflns_theta_full 26.36
_diffrn_reflns_theta_max 26.36
_diffrn_reflns_theta_min 3.64
_exptl_absorpt_coefficient_mu 0.852
_exptl_absorpt_correction_T_max 0.8480
_exptl_absorpt_correction_T_min 0.8152
_exptl_absorpt_correction_type multi-scan
_exptl_absorpt_process_details 'Sortav (Blessing, 1995)'
_exptl_crystal_colour orange
_exptl_crystal_density_diffrn 1.353
_exptl_crystal_density_method 'not measured'
_exptl_crystal_description block
_exptl_crystal_F_000 768
_exptl_crystal_size_max 0.25
_exptl_crystal_size_mid 0.22
_exptl_crystal_size_min 0.20
_refine_diff_density_max 1.083
_refine_diff_density_min -0.605
_refine_diff_density_rms 0.100
_refine_ls_abs_structure_details 'Flack H D (1983), Acta Cryst. A39, 876-881'
_refine_ls_abs_structure_Flack -0.06(6)
_refine_ls_extinction_method none
_refine_ls_goodness_of_fit_ref 1.061
_refine_ls_hydrogen_treatment constr
_refine_ls_matrix_type full
_refine_ls_number_parameters 217
_refine_ls_number_reflns 3179
_refine_ls_number_restraints 31
_refine_ls_restrained_S_all 1.078
_refine_ls_R_factor_all 0.1338
_refine_ls_R_factor_gt 0.0823
_refine_ls_shift/su_max 0.000
_refine_ls_shift/su_mean 0.000
_refine_ls_structure_factor_coef Fsqd
_refine_ls_weighting_details 'calc w=1/[\s^2^(Fo^2^)+(0.0735P)^2^+4.5749P] where P=(Fo^2^+2Fc^2^)/3'
_refine_ls_weighting_scheme calc
_refine_ls_wR_factor_gt 0.1793
_refine_ls_wR_factor_ref 0.2052
_reflns_number_gt 2065
_reflns_number_total 3179
_reflns_threshold_expression >2sigma(I)
_cod_data_source_file ic701494p-file002.cif
_cod_data_source_block sa0517
_cod_database_code 4304094

loop_
_symmetry_equiv_pos_as_xyz
'x, y, z'
'-y, x, z+1/2'
'-x, -y, z'
'y, -x, z+1/2'

loop_
_atom_site_label
_atom_site_type_symbol
_atom_site_fract_x
_atom_site_fract_y
_atom_site_fract_z
_atom_site_U_iso_or_equiv
_atom_site_adp_type
_atom_site_occupancy
_atom_site_symmetry_multiplicity
_atom_site_calc_flag
_atom_site_refinement_flags
_atom_site_disorder_assembly
_atom_site_disorder_group
C1 C 0.3267(5) 0.5388(5) 0.1278(17) 0.036(2) Uani 1 1 d . . .
H1 H 0.3367 0.5497 0.2809 0.043 Uiso 1 1 calc R . .
C2 C 0.3743(5) 0.4904(5) -0.012(2) 0.042(2) Uani 1 1 d . . .
H2 H 0.4233 0.4603 0.0281 0.051 Uiso 1 1 calc R . .
C3 C 0.3397(6) 0.4927(6) -0.2124(17) 0.042(2) Uani 1 1 d . . .
H3 H 0.3598 0.4632 -0.3389 0.051 Uiso 1 1 calc R . .
C4 C 0.2719(6) 0.5381(5) -0.2077(16) 0.038(2) Uani 1 1 d . . .
H4 H 0.2359 0.5482 -0.3306 0.046 Uiso 1 1 calc R . .
C5 C 0.2616(4) 0.5692(4) -0.0015(17) 0.0273(17) Uani 1 1 d . . .
C6 C 0.2440(8) 0.3602(8) 0.219(2) 0.081(4) Uani 1 1 d U . .
H6 H 0.2741 0.3494 0.3524 0.097 Uiso 1 1 calc R . .
C7 C 0.2545(7) 0.3282(7) 0.022(2) 0.071(3) Uani 1 1 d U . .
H7 H 0.3003 0.2927 -0.0137 0.085 Uiso 1 1 calc R . .
C8 C 0.2045(10) 0.3497(10) -0.110(3) 0.100(5) Uani 1 1 d U . .
H8 H 0.2078 0.3335 -0.2616 0.121 Uiso 1 1 calc R . .
C9 C 0.1527(8) 0.4000(8) -0.043(2) 0.077(4) Uani 1 1 d U . .
H9 H 0.1060 0.4227 -0.1204 0.093 Uiso 1 1 calc R . .
C10 C 0.1739(9) 0.4078(8) 0.189(2) 0.083(4) Uani 1 1 d U . .
H10 H 0.1441 0.4382 0.2989 0.100 Uiso 1 1 calc R . .
C11 C 0.0956(5) 0.6632(5) 0.3213(12) 0.0244(19) Uani 1 1 d . . .
C12 C 0.0614(5) 0.6624(5) 0.0933(13) 0.032(2) Uani 1 1 d . . .
H12 H 0.0144 0.6260 0.0895 0.039 Uiso 1 1 calc R . .
C13 C 0.1063(5) 0.7467(5) 0.4045(13) 0.0252(19) Uani 1 1 d . . .
H13 H 0.1317 0.7501 0.5471 0.030 Uiso 1 1 calc R . .
C14 C 0.0363(5) 0.7439(5) 0.005(2) 0.036(2) Uani 1 1 d . . .
H14A H 0.0614 0.7517 -0.1352 0.043 Uiso 1 1 calc R . .
H14B H -0.0221 0.7445 -0.0150 0.043 Uiso 1 1 calc R . .
C15 C 0.0598(5) 0.8123(5) 0.1487(14) 0.036(2) Uani 1 1 d . . .
H15 H 0.0501 0.8665 0.0888 0.043 Uiso 1 1 calc R . .
C16 C 0.1455(5) 0.7982(5) 0.2336(14) 0.035(2) Uani 1 1 d . . .
H16A H 0.1806 0.7686 0.1357 0.042 Uiso 1 1 calc R . .
H16B H 0.1719 0.8467 0.2882 0.042 Uiso 1 1 calc R . .
C17 C 0.0294(5) 0.8002(5) 0.3752(12) 0.0241(18) Uani 1 1 d . . .
C18 C 0.0358(5) 0.8762(4) 0.503(2) 0.040(2) Uani 1 1 d . . .
H18A H 0.0888 0.8994 0.4840 0.060 Uiso 1 1 calc R . .
H18B H 0.0275 0.8641 0.6533 0.060 Uiso 1 1 calc R . .
H18C H -0.0047 0.9141 0.4558 0.060 Uiso 1 1 calc R . .
C19 C -0.0542(5) 0.7663(5) 0.4032(15) 0.034(2) Uani 1 1 d . . .
H19A H -0.0664 0.7620 0.5542 0.052 Uiso 1 1 calc R . .
H19B H -0.0570 0.7135 0.3379 0.052 Uiso 1 1 calc R . .
H19C H -0.0929 0.8017 0.3354 0.052 Uiso 1 1 calc R . .
C20 C 0.0528(5) 0.6069(4) 0.4717(17) 0.033(2) Uani 1 1 d . . .
H20A H 0.0482 0.5543 0.4060 0.050 Uiso 1 1 calc R . .
H20B H -0.0005 0.6276 0.5023 0.050 Uiso 1 1 calc R . .
H20C H 0.0831 0.6025 0.6034 0.050 Uiso 1 1 calc R . .
B1 B 0.1860(6) 0.6101(6) 0.0873(15) 0.027(2) Uani 1 1 d . . .
Fe1 Fe 0.26050(6) 0.44866(6) 0.0021(3) 0.0337(4) Uani 1 1 d . . .
O1 O 0.1760(3) 0.6288(3) 0.2959(9) 0.0271(13) Uani 1 1 d . . .
O2 O 0.1238(3) 0.6288(3) -0.0365(9) 0.0333(15) Uani 1 1 d . . .

loop_
_atom_site_aniso_label
_atom_site_aniso_U_11
_atom_site_aniso_U_22
_atom_site_aniso_U_33
_atom_site_aniso_U_23
_atom_site_aniso_U_13
_atom_site_aniso_U_12
C1 0.024(5) 0.024(5) 0.061(6) -0.006(4) -0.006(4) -0.007(4)
C2 0.025(4) 0.028(4) 0.073(7) 0.008(6) 0.015(7) -0.003(3)
C3 0.045(6) 0.029(6) 0.052(7) 0.001(5) 0.015(5) -0.007(5)
C4 0.030(5) 0.034(6) 0.050(6) 0.002(5) 0.012(4) 0.006(4)
C5 0.029(4) 0.018(4) 0.036(4) 0.013(5) 0.019(5) 0.000(3)
C6 0.082(5) 0.080(5) 0.080(5) 0.007(3) -0.005(3) -0.009(3)
C7 0.070(4) 0.063(4) 0.081(4) 0.001(3) 0.004(3) 0.002(3)
C8 0.104(6) 0.099(6) 0.098(5) -0.002(3) -0.002(3) -0.008(3)
C9 0.070(4) 0.077(4) 0.085(5) 0.007(3) -0.003(3) -0.011(3)
C10 0.083(5) 0.077(5) 0.090(5) -0.001(3) 0.020(3) -0.004(3)
C11 0.024(5) 0.034(5) 0.015(4) 0.000(3) -0.003(3) 0.003(4)
C12 0.028(5) 0.044(6) 0.024(4) -0.005(4) 0.001(4) 0.003(4)
C13 0.024(5) 0.024(5) 0.028(4) 0.000(3) 0.002(3) -0.008(4)
C14 0.034(4) 0.051(5) 0.024(4) 0.008(6) 0.002(6) 0.017(3)
C15 0.048(6) 0.020(5) 0.041(5) 0.003(4) 0.002(4) 0.007(4)
C16 0.025(5) 0.030(5) 0.049(6) 0.008(4) 0.007(4) -0.008(4)
C17 0.027(5) 0.020(4) 0.026(4) -0.005(3) 0.000(4) 0.010(4)
C18 0.044(5) 0.023(4) 0.054(5) 0.003(6) -0.009(7) 0.008(4)
C19 0.030(5) 0.034(5) 0.040(5) -0.005(4) 0.008(4) 0.010(4)
C20 0.029(4) 0.022(4) 0.049(6) 0.001(5) 0.007(5) 0.000(3)
B1 0.038(6) 0.015(5) 0.028(5) 0.000(4) 0.001(4) 0.009(4)
Fe1 0.0249(7) 0.0224(6) 0.0537(7) -0.0004(8) 0.0038(8) -0.0015(5)
O1 0.026(3) 0.020(3) 0.035(3) -0.005(2) -0.002(3) 0.005(2)
O2 0.030(3) 0.040(3) 0.029(4) -0.011(3) 0.000(3) 0.012(3)

loop_
_atom_type_symbol
_atom_type_description
_atom_type_scat_dispersion_real
_atom_type_scat_dispersion_imag
_atom_type_scat_source
C C 0.0033 0.0016 'International Tables Vol C Tables 4.2.6.8 and 6.1.1.4'
H H 0.0000 0.0000 'International Tables Vol C Tables 4.2.6.8 and 6.1.1.4'
B B 0.0013 0.0007 'International Tables Vol C Tables 4.2.6.8 and 6.1.1.4'
Fe Fe 0.3463 0.8444 'International Tables Vol C Tables 4.2.6.8 and 6.1.1.4'
O O 0.0106 0.0060 'International Tables Vol C Tables 4.2.6.8 and 6.1.1.4'

loop_
_geom_angle_atom_site_label_1
_geom_angle_atom_site_label_2
_geom_angle_atom_site_label_3
_geom_angle
_geom_angle_site_symmetry_1
_geom_angle_site_symmetry_3
_geom_angle_publ_flag
C2 C1 C5 105.6(9) . . ?
C2 C1 Fe1 69.2(5) . . ?
C5 C1 Fe1 68.4(4) . . ?
C2 C1 H1 127.2 . . ?
C5 C1 H1 127.2 . . ?
Fe1 C1 H1 127.2 . . ?
C3 C2 C1 108.1(8) . . ?
C3 C2 Fe1 70.0(5) . . ?
C1 C2 Fe1 69.4(5) . . ?
C3 C2 H2 125.9 . . ?
C1 C2 H2 125.9 . . ?
Fe1 C2 H2 125.9 . . ?
C4 C3 C2 110.0(9) . . ?
C4 C3 Fe1 69.3(5) . . ?
C2 C3 Fe1 70.0(5) . . ?
C4 C3 H3 125.0 . . ?
C2 C3 H3 125.0 . . ?
Fe1 C3 H3 125.0 . . ?
C3 C4 C5 109.1(9) . . ?
C3 C4 Fe1 71.2(5) . . ?
C5 C4 Fe1 69.9(5) . . ?
C3 C4 H4 125.5 . . ?
C5 C4 H4 125.5 . . ?
Fe1 C4 H4 125.5 . . ?
C4 C5 C1 107.2(8) . . ?
C4 C5 B1 126.7(8) . . ?
C1 C5 B1 124.6(9) . . ?
C4 C5 Fe1 69.1(5) . . ?
C1 C5 Fe1 69.6(4) . . ?
B1 C5 Fe1 115.6(5) . . ?
C7 C6 C10 101.7(12) . . ?
C7 C6 Fe1 69.9(7) . . ?
C10 C6 Fe1 67.4(8) . . ?
C7 C6 H6 129.0 . . ?
C10 C6 H6 129.0 . . ?
Fe1 C6 H6 129.0 . . ?
C8 C7 C6 114.2(14) . . ?
C8 C7 Fe1 72.5(9) . . ?
C6 C7 Fe1 70.8(8) . . ?
C8 C7 H7 122.8 . . ?
C6 C7 H7 122.8 . . ?
Fe1 C7 H7 122.8 . . ?
C7 C8 C9 115.5(17) . . ?
C7 C8 Fe1 72.0(9) . . ?
C9 C8 Fe1 70.2(9) . . ?
C7 C8 H8 122.1 . . ?
C9 C8 H8 122.1 . . ?
Fe1 C8 H8 122.1 . . ?
C8 C9 C10 102.4(15) . . ?
C8 C9 Fe1 72.8(10) . . ?
C10 C9 Fe1 67.3(7) . . ?
C8 C9 H9 128.6 . . ?
C10 C9 H9 128.6 . . ?
Fe1 C9 H9 128.6 . . ?
C6 C10 C9 106.0(13) . . ?
C6 C10 Fe1 70.9(8) . . ?
C9 C10 Fe1 68.2(8) . . ?
C6 C10 H10 127.0 . . ?
C9 C10 H10 127.0 . . ?
Fe1 C10 H10 127.0 . . ?
O1 C11 C13 106.9(6) . . ?
O1 C11 C20 104.9(6) . . ?
C13 C11 C20 114.6(7) . . ?
O1 C11 C12 103.5(6) . . ?
C13 C11 C12 112.1(7) . . ?
C20 C11 C12 113.6(7) . . ?
O2 C12 C14 109.9(7) . . ?
O2 C12 C11 105.2(7) . . ?
C14 C12 C11 115.5(8) . . ?
O2 C12 H12 108.7 . . ?
C14 C12 H12 108.7 . . ?
C11 C12 H12 108.7 . . ?
C11 C13 C16 109.3(7) . . ?
C11 C13 C17 112.9(6) . . ?
C16 C13 C17 86.9(6) . . ?
C11 C13 H13 114.9 . . ?
C16 C13 H13 114.9 . . ?
C17 C13 H13 114.9 . . ?
C15 C14 C12 112.6(9) . . ?
C15 C14 H14A 109.1 . . ?
C12 C14 H14A 109.1 . . ?
C15 C14 H14B 109.1 . . ?
C12 C14 H14B 109.1 . . ?
H14A C14 H14B 107.8 . . ?
C14 C15 C17 111.9(8) . . ?
C14 C15 C16 109.5(7) . . ?
C17 C15 C16 88.1(6) . . ?
C14 C15 H15 114.8 . . ?
C17 C15 H15 114.8 . . ?
C16 C15 H15 114.8 . . ?
C13 C16 C15 86.1(6) . . ?
C13 C16 H16A 114.3 . . ?
C15 C16 H16A 114.3 . . ?
C13 C16 H16B 114.3 . . ?
C15 C16 H16B 114.3 . . ?
H16A C16 H16B 111.4 . . ?
C18 C17 C19 108.5(7) . . ?
C18 C17 C15 111.4(8) . . ?
C19 C17 C15 117.7(7) . . ?
C18 C17 C13 110.9(7) . . ?
C19 C17 C13 121.7(7) . . ?
C15 C17 C13 85.0(6) . . ?
C17 C18 H18A 109.5 . . ?
C17 C18 H18B 109.5 . . ?
H18A C18 H18B 109.5 . . ?
C17 C18 H18C 109.5 . . ?
H18A C18 H18C 109.5 . . ?
H18B C18 H18C 109.5 . . ?
C17 C19 H19A 109.5 . . ?
C17 C19 H19B 109.5 . . ?
H19A C19 H19B 109.5 . . ?
C17 C19 H19C 109.5 . . ?
H19A C19 H19C 109.5 . . ?
H19B C19 H19C 109.5 . . ?
C11 C20 H20A 109.5 . . ?
C11 C20 H20B 109.5 . . ?
H20A C20 H20B 109.5 . . ?
C11 C20 H20C 109.5 . . ?
H20A C20 H20C 109.5 . . ?
H20B C20 H20C 109.5 . . ?
O2 B1 O1 114.5(8) . . ?
O2 B1 C5 122.0(8) . . ?
O1 B1 C5 123.5(8) . . ?
C10 Fe1 C9 44.5(6) . . ?
C10 Fe1 C4 135.7(5) . . ?
C9 Fe1 C4 107.2(5) . . ?
C10 Fe1 C5 110.9(5) . . ?
C9 Fe1 C5 114.4(5) . . ?
C4 Fe1 C5 41.0(4) . . ?
C10 Fe1 C7 65.4(6) . . ?
C9 Fe1 C7 63.8(5) . . ?
C4 Fe1 C7 142.2(5) . . ?
C5 Fe1 C7 176.2(5) . . ?
C10 Fe1 C8 65.6(6) . . ?
C9 Fe1 C8 37.0(5) . . ?
C4 Fe1 C8 115.1(6) . . ?
C5 Fe1 C8 144.7(6) . . ?
C7 Fe1 C8 35.5(5) . . ?
C10 Fe1 C3 173.8(6) . . ?
C9 Fe1 C3 129.9(5) . . ?
C4 Fe1 C3 39.5(4) . . ?
C5 Fe1 C3 67.9(4) . . ?
C7 Fe1 C3 115.8(5) . . ?
C8 Fe1 C3 111.5(6) . . ?
C10 Fe1 C2 145.9(6) . . ?
C9 Fe1 C2 168.5(5) . . ?
C4 Fe1 C2 68.0(4) . . ?
C5 Fe1 C2 69.3(3) . . ?
C7 Fe1 C2 113.1(4) . . ?
C8 Fe1 C2 134.3(6) . . ?
C3 Fe1 C2 40.0(4) . . ?
C10 Fe1 C6 41.7(5) . . ?
C9 Fe1 C6 71.2(6) . . ?
C4 Fe1 C6 177.3(5) . . ?
C5 Fe1 C6 137.4(5) . . ?
C7 Fe1 C6 39.3(5) . . ?
C8 Fe1 C6 65.0(6) . . ?
C3 Fe1 C6 143.1(5) . . ?
C2 Fe1 C6 114.0(5) . . ?
C10 Fe1 C1 115.0(5) . . ?
C9 Fe1 C1 148.2(5) . . ?
C4 Fe1 C1 69.6(4) . . ?
C5 Fe1 C1 42.1(4) . . ?
C7 Fe1 C1 137.9(5) . . ?
C8 Fe1 C1 173.2(6) . . ?
C3 Fe1 C1 68.5(4) . . ?
C2 Fe1 C1 41.4(4) . . ?
C6 Fe1 C1 110.6(5) . . ?
B1 O1 C11 107.8(6) . . ?
B1 O2 C12 108.9(6) . . ?

loop_
_geom_bond_atom_site_label_1
_geom_bond_atom_site_label_2
_geom_bond_distance
_geom_bond_site_symmetry_2
_geom_bond_publ_flag
C1 C2 1.443(13) . ?
C1 C5 1.459(13) . ?
C1 Fe1 2.041(8) . ?
C1 H1 1.0000 . ?
C2 C3 1.395(15) . ?
C2 Fe1 2.039(8) . ?
C2 H2 1.0000 . ?
C3 C4 1.372(13) . ?
C3 Fe1 2.040(9) . ?
C3 H3 1.0000 . ?
C4 C5 1.416(14) . ?
C4 Fe1 2.015(10) . ?
C4 H4 1.0000 . ?
C5 B1 1.550(11) . ?
C5 Fe1 2.025(7) . ?
C6 C7 1.368(19) . ?
C6 C10 1.437(18) . ?
C6 Fe1 2.043(14) . ?
C6 H6 1.0000 . ?
C7 C8 1.240(18) . ?
C7 Fe1 2.032(11) . ?
C7 H7 1.0000 . ?
C8 C9 1.284(18) . ?
C8 Fe1 2.038(16) . ?
C8 H8 1.0000 . ?
C9 C10 1.52(2) . ?
C9 Fe1 2.008(12) . ?
C9 H9 1.0000 . ?
C10 Fe1 1.996(14) . ?
C10 H10 1.0000 . ?
C11 O1 1.480(9) . ?
C11 C13 1.508(11) . ?
C11 C20 1.523(11) . ?
C11 C12 1.553(11) . ?
C12 O2 1.447(10) . ?
C12 C14 1.538(12) . ?
C12 H12 1.0000 . ?
C13 C16 1.534(11) . ?
C13 C17 1.587(11) . ?
C13 H13 1.0000 . ?
C14 C15 1.518(14) . ?
C14 H14A 0.9900 . ?
C14 H14B 0.9900 . ?
C15 C17 1.535(12) . ?
C15 C16 1.555(12) . ?
C15 H15 1.0000 . ?
C16 H16A 0.9900 . ?
C16 H16B 0.9900 . ?
C17 C18 1.517(11) . ?
C17 C19 1.526(11) . ?
C18 H18A 0.9800 . ?
C18 H18B 0.9800 . ?
C18 H18C 0.9800 . ?
C19 H19A 0.9800 . ?
C19 H19B 0.9800 . ?
C19 H19C 0.9800 . ?
C20 H20A 0.9800 . ?
C20 H20B 0.9800 . ?
C20 H20C 0.9800 . ?
B1 O2 1.342(11) . ?
B1 O1 1.368(11) . ?

loop_
_geom_torsion_atom_site_label_1
_geom_torsion_atom_site_label_2
_geom_torsion_atom_site_label_3
_geom_torsion_atom_site_label_4
_geom_torsion
_geom_torsion_site_symmetry_1
_geom_torsion_site_symmetry_2
_geom_torsion_site_symmetry_3
_geom_torsion_site_symmetry_4
_geom_torsion_publ_flag
C5 C1 C2 C3 0.5(9) . . . . ?
Fe1 C1 C2 C3 59.5(6) . . . . ?
C5 C1 C2 Fe1 -59.0(5) . . . . ?
C1 C2 C3 C4 -1.3(10) . . . . ?
Fe1 C2 C3 C4 57.8(7) . . . . ?
C1 C2 C3 Fe1 -59.1(6) . . . . ?
C2 C3 C4 C5 1.6(10) . . . . ?
Fe1 C3 C4 C5 59.8(6) . . . . ?
C2 C3 C4 Fe1 -58.2(6) . . . . ?
C3 C4 C5 C1 -1.3(9) . . . . ?
Fe1 C4 C5 C1 59.4(5) . . . . ?
C3 C4 C5 B1 -167.7(7) . . . . ?
Fe1 C4 C5 B1 -107.0(7) . . . . ?
C3 C4 C5 Fe1 -60.6(6) . . . . ?
C2 C1 C5 C4 0.4(9) . . . . ?
Fe1 C1 C5 C4 -59.1(6) . . . . ?
C2 C1 C5 B1 167.2(7) . . . . ?
Fe1 C1 C5 B1 107.7(7) . . . . ?
C2 C1 C5 Fe1 59.5(5) . . . . ?
C10 C6 C7 C8 0.8(17) . . . . ?
Fe1 C6 C7 C8 -59.6(13) . . . . ?
C10 C6 C7 Fe1 60.5(9) . . . . ?
C6 C7 C8 C9 2(2) . . . . ?
Fe1 C7 C8 C9 -56.7(13) . . . . ?
C6 C7 C8 Fe1 58.7(11) . . . . ?
C7 C8 C9 C10 -3.6(19) . . . . ?
Fe1 C8 C9 C10 -61.2(8) . . . . ?
C7 C8 C9 Fe1 57.6(14) . . . . ?
C7 C6 C10 C9 -2.8(14) . . . . ?
Fe1 C6 C10 C9 59.5(9) . . . . ?
C7 C6 C10 Fe1 -62.3(9) . . . . ?
C8 C9 C10 C6 3.8(15) . . . . ?
Fe1 C9 C10 C6 -61.3(9) . . . . ?
C8 C9 C10 Fe1 65.1(11) . . . . ?
O1 C11 C12 O2 -0.1(8) . . . . ?
C13 C11 C12 O2 114.8(7) . . . . ?
C20 C11 C12 O2 -113.2(7) . . . . ?
O1 C11 C12 C14 -121.5(7) . . . . ?
C13 C11 C12 C14 -6.6(10) . . . . ?
C20 C11 C12 C14 125.4(8) . . . . ?
O1 C11 C13 C16 67.6(8) . . . . ?
C20 C11 C13 C16 -176.7(7) . . . . ?
C12 C11 C13 C16 -45.2(9) . . . . ?
O1 C11 C13 C17 162.6(6) . . . . ?
C20 C11 C13 C17 -81.7(8) . . . . ?
C12 C11 C13 C17 49.8(9) . . . . ?
O2 C12 C14 C15 -111.4(9) . . . . ?
C11 C12 C14 C15 7.4(11) . . . . ?
C12 C14 C15 C17 -53.5(10) . . . . ?
C12 C14 C15 C16 42.4(10) . . . . ?
C11 C13 C16 C15 85.8(7) . . . . ?
C17 C13 C16 C15 -27.3(6) . . . . ?
C14 C15 C16 C13 -84.3(8) . . . . ?
C17 C15 C16 C13 28.3(6) . . . . ?
C14 C15 C17 C18 -166.6(7) . . . . ?
C16 C15 C17 C18 83.1(7) . . . . ?
C14 C15 C17 C19 -40.4(10) . . . . ?
C16 C15 C17 C19 -150.6(7) . . . . ?
C14 C15 C17 C13 82.9(7) . . . . ?
C16 C15 C17 C13 -27.4(6) . . . . ?
C11 C13 C17 C18 167.1(7) . . . . ?
C16 C13 C17 C18 -83.2(8) . . . . ?
C11 C13 C17 C19 37.7(10) . . . . ?
C16 C13 C17 C19 147.3(8) . . . . ?
C11 C13 C17 C15 -81.9(7) . . . . ?
C16 C13 C17 C15 27.8(6) . . . . ?
C4 C5 B1 O2 -8.1(13) . . . . ?
C1 C5 B1 O2 -172.3(8) . . . . ?
Fe1 C5 B1 O2 -90.3(9) . . . . ?
C4 C5 B1 O1 170.7(8) . . . . ?
C1 C5 B1 O1 6.5(13) . . . . ?
Fe1 C5 B1 O1 88.5(10) . . . . ?
C6 C10 Fe1 C9 116.9(12) . . . . ?
C6 C10 Fe1 C4 -179.3(8) . . . . ?
C9 C10 Fe1 C4 63.9(11) . . . . ?
C6 C10 Fe1 C5 -139.1(8) . . . . ?
C9 C10 Fe1 C5 104.0(8) . . . . ?
C6 C10 Fe1 C7 39.9(8) . . . . ?
C9 C10 Fe1 C7 -76.9(9) . . . . ?
C6 C10 Fe1 C8 79.1(9) . . . . ?
C9 C10 Fe1 C8 -37.8(8) . . . . ?
C6 C10 Fe1 C3 143(4) . . . . ?
C9 C10 Fe1 C3 26(5) . . . . ?
C6 C10 Fe1 C2 -55.4(13) . . . . ?
C9 C10 Fe1 C2 -172.2(7) . . . . ?
C9 C10 Fe1 C6 -116.9(12) . . . . ?
C6 C10 Fe1 C1 -93.5(9) . . . . ?
C9 C10 Fe1 C1 149.7(7) . . . . ?
C8 C9 Fe1 C10 -111.9(14) . . . . ?
C8 C9 Fe1 C4 109.1(11) . . . . ?
C10 C9 Fe1 C4 -139.0(8) . . . . ?
C8 C9 Fe1 C5 152.5(10) . . . . ?
C10 C9 Fe1 C5 -95.6(9) . . . . ?
C8 C9 Fe1 C7 -31.2(10) . . . . ?
C10 C9 Fe1 C7 80.7(10) . . . . ?
C10 C9 Fe1 C8 111.9(14) . . . . ?
C8 C9 Fe1 C3 71.6(12) . . . . ?
C10 C9 Fe1 C3 -176.5(7) . . . . ?
C8 C9 Fe1 C2 46(3) . . . . ?
C10 C9 Fe1 C2 158(2) . . . . ?
C8 C9 Fe1 C6 -73.1(11) . . . . ?
C10 C9 Fe1 C6 38.8(8) . . . . ?
C8 C9 Fe1 C1 -172.1(10) . . . . ?
C10 C9 Fe1 C1 -60.2(13) . . . . ?
C3 C4 Fe1 C10 -174.0(8) . . . . ?
C5 C4 Fe1 C10 66.5(9) . . . . ?
C3 C4 Fe1 C9 -132.8(7) . . . . ?
C5 C4 Fe1 C9 107.7(6) . . . . ?
C3 C4 Fe1 C5 119.5(8) . . . . ?
C3 C4 Fe1 C7 -63.6(10) . . . . ?
C5 C4 Fe1 C7 176.9(7) . . . . ?
C3 C4 Fe1 C8 -93.9(8) . . . . ?
C5 C4 Fe1 C8 146.6(7) . . . . ?
C5 C4 Fe1 C3 -119.5(8) . . . . ?
C3 C4 Fe1 C2 36.1(6) . . . . ?
C5 C4 Fe1 C2 -83.4(6) . . . . ?
C3 C4 Fe1 C6 175(11) . . . . ?
C5 C4 Fe1 C6 56(11) . . . . ?
C3 C4 Fe1 C1 80.7(6) . . . . ?
C5 C4 Fe1 C1 -38.8(5) . . . . ?
C4 C5 Fe1 C10 -136.7(7) . . . . ?
C1 C5 Fe1 C10 104.6(7) . . . . ?
B1 C5 Fe1 C10 -14.9(9) . . . . ?
C4 C5 Fe1 C9 -88.4(7) . . . . ?
C1 C5 Fe1 C9 152.9(6) . . . . ?
B1 C5 Fe1 C9 33.4(9) . . . . ?
C1 C5 Fe1 C4 -118.7(8) . . . . ?
B1 C5 Fe1 C4 121.8(9) . . . . ?
C4 C5 Fe1 C7 -150(8) . . . . ?
C1 C5 Fe1 C7 92(8) . . . . ?
B1 C5 Fe1 C7 -28(8) . . . . ?
C4 C5 Fe1 C8 -59.7(10) . . . . ?
C1 C5 Fe1 C8 -178.3(10) . . . . ?
B1 C5 Fe1 C8 62.2(12) . . . . ?
C4 C5 Fe1 C3 36.7(5) . . . . ?
C1 C5 Fe1 C3 -82.0(6) . . . . ?
B1 C5 Fe1 C3 158.5(9) . . . . ?
C4 C5 Fe1 C2 79.8(6) . . . . ?
C1 C5 Fe1 C2 -38.9(6) . . . . ?
B1 C5 Fe1 C2 -158.4(9) . . . . ?
C4 C5 Fe1 C6 -176.7(7) . . . . ?
C1 C5 Fe1 C6 64.6(8) . . . . ?
B1 C5 Fe1 C6 -54.9(10) . . . . ?
C4 C5 Fe1 C1 118.7(8) . . . . ?
B1 C5 Fe1 C1 -119.5(10) . . . . ?
C8 C7 Fe1 C10 82.0(11) . . . . ?
C6 C7 Fe1 C10 -42.4(8) . . . . ?
C8 C7 Fe1 C9 32.5(10) . . . . ?
C6 C7 Fe1 C9 -91.9(9) . . . . ?
C8 C7 Fe1 C4 -52.0(13) . . . . ?
C6 C7 Fe1 C4 -176.4(8) . . . . ?
C8 C7 Fe1 C5 95(8) . . . . ?
C6 C7 Fe1 C5 -29(8) . . . . ?
C6 C7 Fe1 C8 -124.4(14) . . . . ?
C8 C7 Fe1 C3 -91.3(11) . . . . ?
C6 C7 Fe1 C3 144.3(8) . . . . ?
C8 C7 Fe1 C2 -135.3(11) . . . . ?
C6 C7 Fe1 C2 100.3(9) . . . . ?
C8 C7 Fe1 C6 124.4(14) . . . . ?
C8 C7 Fe1 C1 -177.2(10) . . . . ?
C6 C7 Fe1 C1 58.4(11) . . . . ?
C7 C8 Fe1 C10 -81.2(11) . . . . ?
C9 C8 Fe1 C10 45.5(11) . . . . ?
C7 C8 Fe1 C9 -126.8(16) . . . . ?
C7 C8 Fe1 C4 147.8(9) . . . . ?
C9 C8 Fe1 C4 -85.5(11) . . . . ?
C7 C8 Fe1 C5 -173.5(8) . . . . ?
C9 C8 Fe1 C5 -46.7(15) . . . . ?
C9 C8 Fe1 C7 126.8(16) . . . . ?
C7 C8 Fe1 C3 104.7(10) . . . . ?
C9 C8 Fe1 C3 -128.5(10) . . . . ?
C7 C8 Fe1 C2 64.8(13) . . . . ?
C9 C8 Fe1 C2 -168.5(9) . . . . ?
C7 C8 Fe1 C6 -35.2(10) . . . . ?
C9 C8 Fe1 C6 91.6(11) . . . . ?
C7 C8 Fe1 C1 16(6) . . . . ?
C9 C8 Fe1 C1 143(4) . . . . ?
C4 C3 Fe1 C10 43(5) . . . . ?
C2 C3 Fe1 C10 164(5) . . . . ?
C4 C3 Fe1 C9 66.0(9) . . . . ?
C2 C3 Fe1 C9 -172.2(6) . . . . ?
C2 C3 Fe1 C4 121.8(9) . . . . ?
C4 C3 Fe1 C5 -38.1(6) . . . . ?
C2 C3 Fe1 C5 83.7(6) . . . . ?
C4 C3 Fe1 C7 142.4(7) . . . . ?
C2 C3 Fe1 C7 -95.8(7) . . . . ?
C4 C3 Fe1 C8 103.8(8) . . . . ?
C2 C3 Fe1 C8 -134.4(7) . . . . ?
C4 C3 Fe1 C2 -121.8(9) . . . . ?
C4 C3 Fe1 C6 -179.6(8) . . . . ?
C2 C3 Fe1 C6 -57.9(10) . . . . ?
C4 C3 Fe1 C1 -83.5(6) . . . . ?
C2 C3 Fe1 C1 38.3(6) . . . . ?
C3 C2 Fe1 C10 -177.0(9) . . . . ?
C1 C2 Fe1 C10 -57.6(10) . . . . ?
C3 C2 Fe1 C9 31(2) . . . . ?
C1 C2 Fe1 C9 151(2) . . . . ?
C3 C2 Fe1 C4 -35.7(6) . . . . ?
C1 C2 Fe1 C4 83.7(6) . . . . ?
C3 C2 Fe1 C5 -79.9(6) . . . . ?
C1 C2 Fe1 C5 39.5(6) . . . . ?
C3 C2 Fe1 C7 103.2(7) . . . . ?
C1 C2 Fe1 C7 -137.4(7) . . . . ?
C3 C2 Fe1 C8 68.4(9) . . . . ?
C1 C2 Fe1 C8 -172.2(8) . . . . ?
C1 C2 Fe1 C3 119.4(8) . . . . ?
C3 C2 Fe1 C6 146.2(7) . . . . ?
C1 C2 Fe1 C6 -94.4(7) . . . . ?
C3 C2 Fe1 C1 -119.4(8) . . . . ?
C7 C6 Fe1 C10 112.7(12) . . . . ?
C7 C6 Fe1 C9 71.3(8) . . . . ?
C10 C6 Fe1 C9 -41.3(9) . . . . ?
C7 C6 Fe1 C4 124(11) . . . . ?
C10 C6 Fe1 C4 11(11) . . . . ?
C7 C6 Fe1 C5 177.3(7) . . . . ?
C10 C6 Fe1 C5 64.6(11) . . . . ?
C10 C6 Fe1 C7 -112.7(12) . . . . ?
C7 C6 Fe1 C8 31.9(8) . . . . ?
C10 C6 Fe1 C8 -80.8(9) . . . . ?
C7 C6 Fe1 C3 -61.0(12) . . . . ?
C10 C6 Fe1 C3 -173.7(8) . . . . ?
C7 C6 Fe1 C2 -97.6(8) . . . . ?
C10 C6 Fe1 C2 149.7(8) . . . . ?
C7 C6 Fe1 C1 -142.4(7) . . . . ?
C10 C6 Fe1 C1 104.9(9) . . . . ?
C2 C1 Fe1 C10 148.5(7) . . . . ?
C5 C1 Fe1 C10 -94.1(8) . . . . ?
C2 C1 Fe1 C9 -169.3(9) . . . . ?
C5 C1 Fe1 C9 -51.9(11) . . . . ?
C2 C1 Fe1 C4 -79.5(6) . . . . ?
C5 C1 Fe1 C4 37.9(5) . . . . ?
C2 C1 Fe1 C5 -117.4(8) . . . . ?
C2 C1 Fe1 C7 68.2(10) . . . . ?
C5 C1 Fe1 C7 -174.4(7) . . . . ?
C2 C1 Fe1 C8 54(5) . . . . ?
C5 C1 Fe1 C8 172(5) . . . . ?
C2 C1 Fe1 C3 -37.0(6) . . . . ?
C5 C1 Fe1 C3 80.4(6) . . . . ?
C5 C1 Fe1 C2 117.4(8) . . . . ?
C2 C1 Fe1 C6 103.4(7) . . . . ?
C5 C1 Fe1 C6 -139.2(6) . . . . ?
O2 B1 O1 C11 1.6(10) . . . . ?
C5 B1 O1 C11 -177.2(7) . . . . ?
C13 C11 O1 B1 -119.4(7) . . . . ?
C20 C11 O1 B1 118.5(7) . . . . ?
C12 C11 O1 B1 -0.8(8) . . . . ?
O1 B1 O2 C12 -1.7(10) . . . . ?
C5 B1 O2 C12 177.2(7) . . . . ?
C14 C12 O2 B1 126.0(8) . . . . ?
C11 C12 O2 B1 1.0(9) . . . . ?
